data_7207783
loop_
_publ_author_name
'Jiang, Xiang'
'Tao, Bo'
'Xia, Hua'
'Liao, Gui-ying'

_publ_section_title
;
 Supramolecular architectures based on various macrocyclic metallic
 tectons with 1,3,5-triazine-2,4,6-triamine hexaacetic acid ligand
;
_journal_issue 9
_journal_name_full CrystEngComm
_journal_page_first 3271
_journal_paper_doi 10.1039/c2ce06494d
_journal_volume 14
_journal_year 2012
_chemical_formula_sum 'C13 H28 Cl2 Cu N6 O8'
_chemical_formula_weight 530.85
_chemical_name_systematic
;
?
;
_space_group_IT_number 14
_symmetry_cell_setting monoclinic
_symmetry_space_group_name_Hall '-P 2ybc'
_symmetry_space_group_name_H-M 'P 1 21/c 1'
_atom_sites_solution_hydrogens geom
_atom_sites_solution_primary direct
_atom_sites_solution_secondary difmap
_audit_creation_method SHELXL-97
_cell_angle_alpha 90.00
_cell_angle_beta 111.1360(10)
_cell_angle_gamma 90.00
_cell_formula_units_Z 4
_cell_length_a 17.0877(19)
_cell_length_b 9.2378(10)
_cell_length_c 14.0442(15)
_cell_measurement_temperature 293(2)
_cell_volume 2067.8(4)
_computing_cell_refinement 'Bruker SMART'
_computing_data_collection 'Bruker SMART'
_computing_data_reduction 'Bruker SAINT'
_computing_molecular_graphics 'Bruker SHELXTL'
_computing_publication_material 'Bruker SHELXTL'
_computing_structure_refinement 'SHELXL-97 (Sheldrick, 1997)'
_computing_structure_solution 'SHELXS-97 (Sheldrick, 1990)'
_diffrn_ambient_temperature 293(2)
_diffrn_measured_fraction_theta_full 0.999
_diffrn_measured_fraction_theta_max 0.999
_diffrn_radiation_monochromator graphite
_diffrn_radiation_source 'fine-focus sealed tube'
_diffrn_radiation_type MoK\a
_diffrn_radiation_wavelength 0.71073
_diffrn_reflns_av_R_equivalents 0.0179
_diffrn_reflns_av_sigmaI/netI 0.0217
_diffrn_reflns_limit_h_max 21
_diffrn_reflns_limit_h_min -21
_diffrn_reflns_limit_k_max 11
_diffrn_reflns_limit_k_min -11
_diffrn_reflns_limit_l_max 10
_diffrn_reflns_limit_l_min -17
_diffrn_reflns_number 11626
_diffrn_reflns_theta_full 26.50
_diffrn_reflns_theta_max 26.50
_diffrn_reflns_theta_min 2.55
_exptl_absorpt_coefficient_mu 1.370
_exptl_absorpt_correction_T_max 0.7172
_exptl_absorpt_correction_T_min 0.6683
_exptl_absorpt_correction_type multi-scan
_exptl_absorpt_process_details SADABS
_exptl_crystal_density_diffrn 1.705
_exptl_crystal_density_method 'not measured'
_exptl_crystal_F_000 1100
_exptl_crystal_size_max 0.32
_exptl_crystal_size_mid 0.28
_exptl_crystal_size_min 0.26
_refine_diff_density_max 0.311
_refine_diff_density_min -0.308
_refine_diff_density_rms 0.048
_refine_ls_extinction_coef 0.0010(3)
_refine_ls_extinction_expression Fc^*^=kFc[1+0.001xFc^2^\l^3^/sin(2\q)]^-1/4^
_refine_ls_extinction_method SHELXL
_refine_ls_goodness_of_fit_ref 1.030
_refine_ls_hydrogen_treatment mixed
_refine_ls_matrix_type full
_refine_ls_number_parameters 312
_refine_ls_number_reflns 4288
_refine_ls_number_restraints 0
_refine_ls_restrained_S_all 1.030
_refine_ls_R_factor_all 0.0342
_refine_ls_R_factor_gt 0.0282
_refine_ls_shift/su_max 0.001
_refine_ls_shift/su_mean 0.000
_refine_ls_structure_factor_coef Fsqd
_refine_ls_weighting_details 'calc w=1/[\s^2^(Fo^2^)+(0.0371P)^2^+0.9045P] where P=(Fo^2^+2Fc^2^)/3'
_refine_ls_weighting_scheme calc
_refine_ls_wR_factor_gt 0.0712
_refine_ls_wR_factor_ref 0.0742
_reflns_number_gt 3752
_reflns_number_total 4288
_reflns_threshold_expression >2sigma(I)
_cod_data_source_file c2ce06494d.txt
_cod_data_source_block 8
_cod_depositor_comments
;
The following automatic conversions were performed:

'_exptl_absorpt_correction_type' value 'Multi-scan' changed to
'multi-scan' according to
/home/saulius/struct/CIF-dictionaries/cif_core.dic dictionary named
'cif_core.dic' version 2.4.1 from 2010-06-29.

Automatic conversion script
Id: cif_fix_values 1715 2011-07-08 13:25:40Z adriana 
;
_cod_original_sg_symbol_H-M P2(1)/c
_cod_database_code 7207783

loop_
_symmetry_equiv_pos_as_xyz
'x, y, z'
'-x, y+1/2, -z+1/2'
'-x, -y, -z'
'x, -y-1/2, z-1/2'

loop_
_atom_site_label
_atom_site_type_symbol
_atom_site_fract_x
_atom_site_fract_y
_atom_site_fract_z
_atom_site_U_iso_or_equiv
_atom_site_adp_type
_atom_site_occupancy
_atom_site_symmetry_multiplicity
_atom_site_calc_flag
_atom_site_refinement_flags
_atom_site_disorder_assembly
_atom_site_disorder_group
C1 C 0.88779(12) 0.7166(2) 0.54509(15) 0.0332(4) Uani 1 1 d . . .
H1 H 0.8550 0.8014 0.5115 0.040 Uiso 1 1 calc R . .
C2 C 0.88266(12) 0.6048(2) 0.46372(15) 0.0357(4) Uani 1 1 d . . .
H2A H 0.9025 0.6465 0.4132 0.043 Uiso 1 1 calc R . .
H2B H 0.9178 0.5224 0.4945 0.043 Uiso 1 1 calc R . .
C3 C 0.97774(14) 0.7642(3) 0.6012(2) 0.0565(7) Uani 1 1 d . . .
H3A H 0.9794 0.8332 0.6529 0.085 Uiso 1 1 calc R . .
H3B H 0.9994 0.8079 0.5537 0.085 Uiso 1 1 calc R . .
H3C H 1.0113 0.6816 0.6323 0.085 Uiso 1 1 calc R . .
C4 C 0.78407(14) 0.4339(2) 0.34192(17) 0.0407(5) Uani 1 1 d . . .
H4A H 0.7908 0.4700 0.2805 0.049 Uiso 1 1 calc R . .
H4B H 0.8285 0.3642 0.3728 0.049 Uiso 1 1 calc R . .
C5 C 0.69286(15) 0.2846(2) 0.39664(18) 0.0412(5) Uani 1 1 d . . .
H5A H 0.7459 0.2483 0.4440 0.049 Uiso 1 1 calc R . .
H5B H 0.6546 0.2039 0.3717 0.049 Uiso 1 1 calc R . .
C6 C 0.63005(16) 0.4545(3) 0.27273(19) 0.0525(6) Uani 1 1 d . . .
H6A H 0.5903 0.4141 0.2102 0.063 Uiso 1 1 calc R . .
H6B H 0.6459 0.5506 0.2585 0.063 Uiso 1 1 calc R . .
C7 C 0.59156(14) 0.4606(3) 0.35589(19) 0.0505(6) Uani 1 1 d . . .
H7A H 0.5801 0.5598 0.3695 0.061 Uiso 1 1 calc R . .
H7B H 0.5398 0.4055 0.3360 0.061 Uiso 1 1 calc R . .
C8 C 0.62437(16) 0.3329(3) 0.5226(2) 0.0513(6) Uani 1 1 d . . .
H8A H 0.6626 0.2594 0.5629 0.062 Uiso 1 1 calc R . .
H8B H 0.5700 0.2884 0.4882 0.062 Uiso 1 1 calc R . .
C9 C 0.61670(15) 0.4544(3) 0.5907(2) 0.0512(6) Uani 1 1 d . . .
H9A H 0.5752 0.5241 0.5512 0.061 Uiso 1 1 calc R . .
H9B H 0.5992 0.4164 0.6442 0.061 Uiso 1 1 calc R . .
C10 C 0.69514(13) 0.6721(2) 0.67658(16) 0.0355(4) Uani 1 1 d . . .
H10A H 0.6737 0.7417 0.6216 0.043 Uiso 1 1 calc R . .
H10B H 0.6591 0.6722 0.7164 0.043 Uiso 1 1 calc R . .
C11 C 0.75959(17) 0.4486(2) 0.72683(18) 0.0485(6) Uani 1 1 d . . .
H11A H 0.7958 0.3838 0.7071 0.058 Uiso 1 1 calc R . .
H11B H 0.7296 0.3931 0.7614 0.058 Uiso 1 1 calc R . .
C12 C 0.81045(16) 0.5689(2) 0.79528(17) 0.0470(5) Uani 1 1 d . . .
H12A H 0.8019 0.5692 0.8599 0.056 Uiso 1 1 calc R . .
H12B H 0.8698 0.5557 0.8086 0.056 Uiso 1 1 calc R . .
C13 C 0.83085(13) 0.7589(2) 0.68322(15) 0.0343(4) Uani 1 1 d . . .
H13A H 0.8844 0.7916 0.7316 0.041 Uiso 1 1 calc R . .
H13B H 0.8029 0.8422 0.6433 0.041 Uiso 1 1 calc R . .
Cl1 Cl 0.90447(3) 0.17765(6) 0.61064(4) 0.04400(14) Uani 1 1 d . . .
Cl2 Cl 0.61266(3) 0.87783(6) 0.42803(4) 0.04028(13) Uani 1 1 d . . .
Cu1 Cu 0.747556(14) 0.53575(2) 0.524598(17) 0.02918(9) Uani 1 1 d . . .
H2 H 0.7689(15) 0.626(3) 0.3820(18) 0.043(7) Uiso 1 1 d . . .
H1A H 0.8790(13) 0.591(2) 0.6480(17) 0.030(6) Uiso 1 1 d . . .
N1 N 0.84698(10) 0.65059(18) 0.61291(12) 0.0288(3) Uani 1 1 d . A .
N2 N 0.69965(11) 0.52438(17) 0.63555(13) 0.0350(4) Uani 1 1 d . A .
N3 N 0.65678(11) 0.39521(18) 0.44640(13) 0.0363(4) Uani 1 1 d . A .
N4 N 0.79460(11) 0.55765(18) 0.41445(13) 0.0299(3) Uani 1 1 d . A .
N5 N 0.70463(12) 0.36074(19) 0.31368(14) 0.0419(4) Uani 1 1 d . . .
N7 N 0.78032(11) 0.70563(18) 0.73975(12) 0.0354(4) Uani 1 1 d . . .
O4 O 0.87772(13) 0.1114(2) 0.51254(16) 0.0768(6) Uani 1 1 d . A .
O5 O 0.67979(10) 0.77878(19) 0.43467(14) 0.0558(4) Uani 1 1 d . A .
O6 O 0.64223(16) 0.9758(2) 0.51112(16) 0.0813(7) Uani 1 1 d . . .
O7 O 0.58903(12) 0.9557(2) 0.33457(15) 0.0661(5) Uani 1 1 d . . .
O8 O 0.54485(12) 0.7959(2) 0.43484(19) 0.0754(6) Uani 1 1 d . . .
O1 O 0.8763(12) 0.1073(14) 0.6766(11) 0.102(5) Uani 0.48(2) 1 d P A 1
O2 O 0.9904(5) 0.1884(16) 0.6440(8) 0.105(4) Uani 0.48(2) 1 d P A 1
O3 O 0.8710(7) 0.3216(10) 0.5962(8) 0.088(3) Uani 0.48(2) 1 d P A 1
O9 O 0.9839(8) 0.131(2) 0.6711(14) 0.166(6) Uani 0.52(2) 1 d P A 2
O10 O 0.9022(14) 0.3260(10) 0.6096(11) 0.135(5) Uani 0.52(2) 1 d P A 2
O11 O 0.8518(13) 0.1325(18) 0.6575(14) 0.130(6) Uani 0.52(2) 1 d P A 2

loop_
_atom_site_aniso_label
_atom_site_aniso_U_11
_atom_site_aniso_U_22
_atom_site_aniso_U_33
_atom_site_aniso_U_23
_atom_site_aniso_U_13
_atom_site_aniso_U_12
C1 0.0319(10) 0.0361(10) 0.0332(10) 0.0048(9) 0.0136(8) -0.0052(8)
C2 0.0325(10) 0.0440(11) 0.0356(11) 0.0041(9) 0.0184(9) -0.0005(9)
C3 0.0411(12) 0.0788(18) 0.0501(14) -0.0059(14) 0.0170(11) -0.0205(12)
C4 0.0527(13) 0.0401(11) 0.0390(12) -0.0090(10) 0.0283(10) -0.0007(10)
C5 0.0517(12) 0.0296(10) 0.0494(13) -0.0120(10) 0.0267(11) -0.0053(9)
C6 0.0520(14) 0.0561(15) 0.0394(13) -0.0083(11) 0.0045(11) -0.0045(11)
C7 0.0396(12) 0.0493(14) 0.0573(15) -0.0144(12) 0.0110(11) -0.0017(10)
C8 0.0575(14) 0.0483(13) 0.0617(15) -0.0183(12) 0.0378(13) -0.0277(11)
C9 0.0515(13) 0.0572(15) 0.0604(15) -0.0199(12) 0.0389(12) -0.0235(11)
C10 0.0450(11) 0.0337(10) 0.0343(11) -0.0031(9) 0.0222(9) 0.0006(9)
C11 0.0755(16) 0.0322(11) 0.0468(13) 0.0090(10) 0.0330(13) 0.0027(11)
C12 0.0630(14) 0.0483(13) 0.0314(11) 0.0101(10) 0.0189(11) 0.0031(11)
C13 0.0445(11) 0.0287(9) 0.0305(10) -0.0046(8) 0.0144(9) -0.0066(8)
Cl1 0.0469(3) 0.0430(3) 0.0466(3) -0.0017(2) 0.0222(3) -0.0025(2)
Cl2 0.0419(3) 0.0377(3) 0.0439(3) 0.0053(2) 0.0186(2) 0.0067(2)
Cu1 0.03247(14) 0.03068(14) 0.02971(14) -0.00649(10) 0.01762(10) -0.00641(9)
N1 0.0327(8) 0.0277(8) 0.0266(8) 0.0034(7) 0.0113(7) 0.0012(7)
N2 0.0442(9) 0.0318(9) 0.0377(9) -0.0062(7) 0.0254(8) -0.0082(7)
N3 0.0383(9) 0.0329(9) 0.0423(10) -0.0127(8) 0.0203(8) -0.0088(7)
N4 0.0344(8) 0.0297(8) 0.0285(8) 0.0000(7) 0.0148(7) 0.0027(7)
N5 0.0539(11) 0.0370(9) 0.0388(10) -0.0130(8) 0.0216(9) -0.0060(8)
N7 0.0490(10) 0.0331(8) 0.0268(8) -0.0017(7) 0.0168(8) -0.0022(8)
O4 0.0799(14) 0.0884(15) 0.0575(12) -0.0257(11) 0.0193(11) 0.0087(12)
O5 0.0479(9) 0.0538(10) 0.0701(12) 0.0016(9) 0.0267(9) 0.0138(8)
O6 0.1227(19) 0.0546(12) 0.0609(13) -0.0156(10) 0.0261(13) 0.0083(12)
O7 0.0679(12) 0.0712(13) 0.0524(11) 0.0219(10) 0.0133(9) 0.0058(9)
O8 0.0550(11) 0.0663(12) 0.1196(18) 0.0191(12) 0.0492(12) 0.0021(9)
O1 0.183(12) 0.067(4) 0.073(4) 0.005(4) 0.065(6) -0.055(6)
O2 0.038(3) 0.201(12) 0.083(5) -0.051(6) 0.032(4) -0.042(6)
O3 0.121(6) 0.051(4) 0.068(4) -0.015(3) 0.004(4) 0.044(4)
O9 0.091(7) 0.181(11) 0.147(10) -0.100(8) -0.053(5) 0.073(6)
O10 0.267(15) 0.044(4) 0.132(9) 0.008(4) 0.118(10) -0.035(6)
O11 0.159(10) 0.138(9) 0.156(12) -0.006(7) 0.132(10) -0.031(7)

loop_
_atom_type_symbol
_atom_type_description
_atom_type_scat_dispersion_real
_atom_type_scat_dispersion_imag
_atom_type_scat_source
C C 0.0033 0.0016 'International Tables Vol C Tables 4.2.6.8 and 6.1.1.4'
H H 0.0000 0.0000 'International Tables Vol C Tables 4.2.6.8 and 6.1.1.4'
N N 0.0061 0.0033 'International Tables Vol C Tables 4.2.6.8 and 6.1.1.4'
O O 0.0106 0.0060 'International Tables Vol C Tables 4.2.6.8 and 6.1.1.4'
Cu Cu 0.3201 1.2651 'International Tables Vol C Tables 4.2.6.8 and 6.1.1.4'
Cl Cl 0.1484 0.1585 'International Tables Vol C Tables 4.2.6.8 and 6.1.1.4'

loop_
_geom_angle_atom_site_label_1
_geom_angle_atom_site_label_2
_geom_angle_atom_site_label_3
_geom_angle
N1 C1 C3 113.87(17)
N1 C1 C2 106.73(15)
C3 C1 C2 111.12(18)
N4 C2 C1 109.00(15)
N5 C4 N4 114.58(16)
N5 C5 N3 104.29(17)
N5 C6 C7 105.79(19)
N3 C7 C6 103.96(18)
N3 C8 C9 107.92(18)
N2 C9 C8 107.86(18)
N7 C10 N2 104.68(16)
N2 C11 C12 105.00(16)
N7 C12 C11 106.28(18)
N7 C13 N1 114.84(15)
O1 Cl1 O11 20.0(15)
O1 Cl1 O10 118.1(8)
O11 Cl1 O10 106.9(8)
O1 Cl1 O2 113.6(9)
O11 Cl1 O2 132.1(10)
O10 Cl1 O2 87.4(8)
O1 Cl1 O9 86.7(12)
O11 Cl1 O9 106.3(10)
O10 Cl1 O9 109.7(8)
O2 Cl1 O9 28.8(11)
O1 Cl1 O4 112.7(6)
O11 Cl1 O4 107.4(8)
O10 Cl1 O4 114.9(6)
O2 Cl1 O4 106.9(4)
O9 Cl1 O4 111.1(5)
O1 Cl1 O3 108.7(8)
O11 Cl1 O3 93.0(9)
O10 Cl1 O3 20.3(10)
O2 Cl1 O3 107.7(7)
O9 Cl1 O3 129.1(7)
O4 Cl1 O3 106.8(4)
O8 Cl2 O6 110.06(15)
O8 Cl2 O7 111.45(13)
O6 Cl2 O7 109.60(13)
O8 Cl2 O5 107.91(11)
O6 Cl2 O5 108.20(13)
O7 Cl2 O5 109.55(12)
N4 Cu1 N2 177.17(7)
N4 Cu1 N1 86.42(7)
N2 Cu1 N1 92.25(7)
N4 Cu1 N3 95.10(7)
N2 Cu1 N3 86.57(7)
N1 Cu1 N3 171.78(7)
N4 Cu1 O5 76.81(6)
N2 Cu1 O5 100.67(6)
N1 Cu1 O5 88.48(6)
N3 Cu1 O5 99.73(6)
N4 Cu1 O3 83.6(3)
N2 Cu1 O3 98.6(3)
N1 Cu1 O3 78.0(2)
N3 Cu1 O3 94.2(2)
O5 Cu1 O3 156.8(3)
C1 N1 C13 112.67(15)
C1 N1 Cu1 107.85(12)
C13 N1 Cu1 116.35(12)
C9 N2 C10 112.93(17)
C9 N2 C11 114.61(18)
C10 N2 C11 102.20(16)
C9 N2 Cu1 106.79(13)
C10 N2 Cu1 110.11(12)
C11 N2 Cu1 110.18(13)
C7 N3 C8 114.49(18)
C7 N3 C5 100.80(17)
C8 N3 C5 113.33(17)
C7 N3 Cu1 113.39(13)
C8 N3 Cu1 105.69(13)
C5 N3 Cu1 109.24(13)
C2 N4 C4 113.31(16)
C2 N4 Cu1 107.10(12)
C4 N4 Cu1 117.84(12)
C5 N5 C4 113.64(18)
C5 N5 C6 104.47(18)
C4 N5 C6 115.37(18)
C10 N7 C13 113.85(16)
C10 N7 C12 102.92(16)
C13 N7 C12 114.57(17)
Cl2 O5 Cu1 140.68(11)
Cl1 O3 Cu1 156.4(7)

loop_
_geom_bond_atom_site_label_1
_geom_bond_atom_site_label_2
_geom_bond_distance
C1 N1 1.498(2)
C1 C3 1.518(3)
C1 C2 1.519(3)
C2 N4 1.477(2)
C4 N5 1.438(3)
C4 N4 1.498(3)
C5 N5 1.436(3)
C5 N3 1.491(3)
C6 N5 1.475(3)
C6 C7 1.534(4)
C7 N3 1.484(3)
C8 N3 1.487(3)
C8 C9 1.510(3)
C9 N2 1.477(3)
C10 N7 1.439(3)
C10 N2 1.494(2)
C11 N2 1.495(3)
C11 C12 1.520(3)
C12 N7 1.477(3)
C13 N7 1.453(3)
C13 N1 1.500(2)
Cl1 O1 1.354(12)
Cl1 O11 1.358(12)
Cl1 O10 1.371(9)
Cl1 O2 1.375(8)
Cl1 O9 1.386(10)
Cl1 O4 1.424(2)
Cl1 O3 1.432(8)
Cl2 O8 1.4157(18)
Cl2 O6 1.418(2)
Cl2 O7 1.4215(18)
Cl2 O5 1.4439(16)
Cu1 N4 1.9942(16)
Cu1 N2 2.0073(16)
Cu1 N1 2.0076(16)
Cu1 N3 2.0171(16)
Cu1 O5 2.6310(17)
Cu1 O3 2.801(8)

loop_
_geom_torsion_atom_site_label_1
_geom_torsion_atom_site_label_2
_geom_torsion_atom_site_label_3
_geom_torsion_atom_site_label_4
_geom_torsion
N1 C1 C2 N4 53.0(2)
C3 C1 C2 N4 177.68(18)
N5 C6 C7 N3 11.5(2)
N3 C8 C9 N2 -56.0(3)
N2 C11 C12 N7 -2.0(2)
C3 C1 N1 C13 69.3(2)
C2 C1 N1 C13 -167.75(16)
C3 C1 N1 Cu1 -160.96(17)
C2 C1 N1 Cu1 -37.97(17)
N7 C13 N1 C1 171.26(16)
N7 C13 N1 Cu1 46.0(2)
N4 Cu1 N1 C1 13.01(13)
N2 Cu1 N1 C1 -164.49(13)
N3 Cu1 N1 C1 114.0(4)
O5 Cu1 N1 C1 -63.86(12)
O3 Cu1 N1 C1 97.2(3)
N4 Cu1 N1 C13 140.69(14)
N2 Cu1 N1 C13 -36.81(14)
N3 Cu1 N1 C13 -118.4(4)
O5 Cu1 N1 C13 63.82(13)
O3 Cu1 N1 C13 -135.1(3)
C8 C9 N2 C10 161.58(19)
C8 C9 N2 C11 -81.9(2)
C8 C9 N2 Cu1 40.4(2)
N7 C10 N2 C9 165.05(17)
N7 C10 N2 C11 41.40(19)
N7 C10 N2 Cu1 -75.67(16)
C12 C11 N2 C9 -145.54(19)
C12 C11 N2 C10 -23.0(2)
C12 C11 N2 Cu1 94.00(17)
N4 Cu1 N2 C9 112.5(14)
N1 Cu1 N2 C9 174.41(15)
N3 Cu1 N2 C9 -13.73(15)
O5 Cu1 N2 C9 85.53(15)
O3 Cu1 N2 C9 -107.4(3)
N4 Cu1 N2 C10 -10.4(15)
N1 Cu1 N2 C10 51.46(14)
N3 Cu1 N2 C10 -136.68(14)
O5 Cu1 N2 C10 -37.42(14)
O3 Cu1 N2 C10 129.6(3)
N4 Cu1 N2 C11 -122.4(14)
N1 Cu1 N2 C11 -60.53(14)
N3 Cu1 N2 C11 111.33(14)
O5 Cu1 N2 C11 -149.41(13)
O3 Cu1 N2 C11 17.6(3)
C6 C7 N3 C8 -155.98(18)
C6 C7 N3 C5 -34.0(2)
C6 C7 N3 Cu1 82.64(18)
C9 C8 N3 C7 -83.5(2)
C9 C8 N3 C5 161.6(2)
C9 C8 N3 Cu1 42.0(2)
N5 C5 N3 C7 46.2(2)
N5 C5 N3 C8 168.97(17)
N5 C5 N3 Cu1 -73.48(18)
N4 Cu1 N3 C7 -67.30(15)
N2 Cu1 N3 C7 110.41(15)
N1 Cu1 N3 C7 -167.6(4)
O5 Cu1 N3 C7 10.15(15)
O3 Cu1 N3 C7 -151.2(3)
N4 Cu1 N3 C8 166.50(15)
N2 Cu1 N3 C8 -15.79(15)
N1 Cu1 N3 C8 66.2(5)
O5 Cu1 N3 C8 -116.04(14)
O3 Cu1 N3 C8 82.6(3)
N4 Cu1 N3 C5 44.25(15)
N2 Cu1 N3 C5 -138.04(14)
N1 Cu1 N3 C5 -56.1(5)
O5 Cu1 N3 C5 121.70(14)
O3 Cu1 N3 C5 -39.7(3)
C1 C2 N4 C4 -172.82(16)
C1 C2 N4 Cu1 -41.17(18)
N5 C4 N4 C2 164.27(18)
N5 C4 N4 Cu1 38.1(2)
N2 Cu1 N4 C2 77.6(14)
N1 Cu1 N4 C2 15.54(13)
N3 Cu1 N4 C2 -156.36(13)
O5 Cu1 N4 C2 104.82(13)
O3 Cu1 N4 C2 -62.7(3)
N2 Cu1 N4 C4 -153.3(14)
N1 Cu1 N4 C4 144.64(15)
N3 Cu1 N4 C4 -27.27(16)
O5 Cu1 N4 C4 -126.08(16)
O3 Cu1 N4 C4 66.4(3)
N3 C5 N5 C4 87.3(2)
N3 C5 N5 C6 -39.3(2)
N4 C4 N5 C5 -66.9(2)
N4 C4 N5 C6 53.7(3)
C7 C6 N5 C5 16.9(2)
C7 C6 N5 C4 -108.6(2)
N2 C10 N7 C13 81.73(19)
N2 C10 N7 C12 -42.86(19)
N1 C13 N7 C10 -66.2(2)
N1 C13 N7 C12 51.9(2)
C11 C12 N7 C10 27.4(2)
C11 C12 N7 C13 -96.7(2)
O8 Cl2 O5 Cu1 -34.5(2)
O6 Cl2 O5 Cu1 84.61(19)
O7 Cl2 O5 Cu1 -155.96(16)
N4 Cu1 O5 Cl2 164.81(19)
N2 Cu1 O5 Cl2 -16.51(18)
N1 Cu1 O5 Cl2 -108.51(18)
N3 Cu1 O5 Cl2 71.80(18)
O3 Cu1 O5 Cl2 -162.2(5)
O1 Cl1 O3 Cu1 -72(2)
O11 Cl1 O3 Cu1 -59(2)
O10 Cl1 O3 Cu1 167(4)
O2 Cl1 O3 Cu1 164.4(17)
O9 Cl1 O3 Cu1 -173(2)
O4 Cl1 O3 Cu1 49.8(19)
N4 Cu1 O3 Cl1 -97.9(18)
N2 Cu1 O3 Cl1 83.9(18)
N1 Cu1 O3 Cl1 174.4(19)
N3 Cu1 O3 Cl1 -3.2(18)
O5 Cu1 O3 Cl1 -130.1(16)
